data_7055007
loop_
_publ_author_name
'Deacon, Glen B.'
'Junk, Peter C.'
'Lee, Winnie W.'
'Forsyth, Maria'
'Wang, Jun'

_publ_section_title
;
 Rare earth 3-(4&#x2032;-hydroxyphenyl)propionate complexes
;
_journal_issue 10
_journal_name_full 'New J. Chem.'
_journal_page_first 7688
_journal_paper_doi 10.1039/C5NJ00787A
_journal_volume 39
_journal_year 2015
_chemical_formula_moiety 'C27 H31 Er O11'
_chemical_formula_sum 'C27 H31 Er O11'
_chemical_formula_weight 698.78
_space_group_crystal_system orthorhombic
_space_group_IT_number 33
_space_group_name_Hall 'P 2c -2n'
_space_group_name_H-M_alt 'P n a 21'
_symmetry_space_group_name_Hall 'P 2c -2n'
_symmetry_space_group_name_H-M 'P n a 21'
_atom_sites_solution_hydrogens geom
_atom_sites_solution_primary direct
_atom_sites_solution_secondary difmap
_audit_creation_date 2015-05-25
_audit_creation_method
;
Olex2 1.2
(compiled 2015.01.26 svn.r3150 for OlexSys, GUI svn.r4998)
;
_audit_update_record
;
2015-07-13 deposited with the CCDC.
2015-07-22 downloaded from the CCDC.
;
_cell_angle_alpha 90
_cell_angle_beta 90
_cell_angle_gamma 90
_cell_formula_units_Z 4
_cell_length_a 24.425(5)
_cell_length_b 5.3513(11)
_cell_length_c 22.945(5)
_cell_measurement_reflns_used 30827
_cell_measurement_temperature 123(1)
_cell_measurement_theta_max 30.504
_cell_measurement_theta_min 1.775
_cell_volume 2999.0(11)
_computing_cell_refinement 'DENZO-SMN (Otwinowski & Minor, 1997)'
_computing_data_collection 'Collect (Hooft, 1999)'
_computing_data_reduction 'DENZO-SMN (Otwinowski & Minor, 1997)'
_computing_molecular_graphics 'Olex2 (Dolomanov et al., 2009)'
_computing_publication_material 'Olex2 (Dolomanov et al., 2009)'
_computing_structure_refinement 'SHELXL-2014 (Sheldrick, 2014)'
_computing_structure_solution 'SHELXS-97 (Sheldrick, 1997)'
_diffrn_ambient_temperature 123.15
_diffrn_measured_fraction_theta_full 0.998
_diffrn_measured_fraction_theta_max 0.998
_diffrn_measurement_device_type 'Nonius KappaCCD'
_diffrn_measurement_method 'phi and omega scans'
_diffrn_radiation_monochromator graphite
_diffrn_radiation_type MoK\a
_diffrn_radiation_wavelength 0.71073
_diffrn_reflns_av_R_equivalents 0.1058
_diffrn_reflns_av_unetI/netI 0.1229
_diffrn_reflns_laue_measured_fraction_full 0.998
_diffrn_reflns_laue_measured_fraction_max 0.998
_diffrn_reflns_limit_h_max 31
_diffrn_reflns_limit_h_min -31
_diffrn_reflns_limit_k_max 6
_diffrn_reflns_limit_k_min -6
_diffrn_reflns_limit_l_max 29
_diffrn_reflns_limit_l_min -29
_diffrn_reflns_number 26496
_diffrn_reflns_point_group_measured_fraction_full 0.999
_diffrn_reflns_point_group_measured_fraction_max 0.999
_diffrn_reflns_theta_full 27.500
_diffrn_reflns_theta_max 27.498
_diffrn_reflns_theta_min 1.775
_diffrn_source 'fine-focus sealed tube'
_exptl_absorpt_coefficient_mu 2.853
_exptl_absorpt_correction_T_max 0.9320
_exptl_absorpt_correction_T_min 0.3290
_exptl_absorpt_correction_type empirical
_exptl_absorpt_process_details SORTAV
_exptl_crystal_colour pink
_exptl_crystal_density_diffrn 1.548
_exptl_crystal_density_method 'not measured'
_exptl_crystal_description needle
_exptl_crystal_F_000 1396
_exptl_crystal_size_max 0.5
_exptl_crystal_size_mid 0.05
_exptl_crystal_size_min 0.025
_platon_squeeze_details
;
 Spek, A.L. (1990), Acta Cryst. A46, C-34
;
_refine_diff_density_max 1.774
_refine_diff_density_min -1.018
_refine_diff_density_rms 0.190
_refine_ls_abs_structure_details
;
 Refined as an inversion twin.
;
_refine_ls_abs_structure_Flack 0.97(3)
_refine_ls_extinction_method none
_refine_ls_goodness_of_fit_ref 1.042
_refine_ls_hydrogen_treatment constr
_refine_ls_matrix_type full
_refine_ls_number_parameters 314
_refine_ls_number_reflns 6590
_refine_ls_number_restraints 73
_refine_ls_restrained_S_all 1.038
_refine_ls_R_factor_all 0.1041
_refine_ls_R_factor_gt 0.0627
_refine_ls_shift/su_max 0.001
_refine_ls_shift/su_mean 0.000
_refine_ls_structure_factor_coef Fsqd
_refine_ls_weighting_details 'calc w=1/[\s^2^(Fo^2^)+(0.2000P)^2^+0.0000P] where P=(Fo^2^+2Fc^2^)/3'
_refine_ls_weighting_scheme calc
_refine_ls_wR_factor_gt 0.1225
_refine_ls_wR_factor_ref 0.1337
_reflns_Friedel_coverage 0.953
_reflns_friedel_fraction_full 0.999
_reflns_friedel_fraction_max 0.999
_reflns_number_gt 4452
_reflns_number_total 6590
_reflns_threshold_expression >2sigma(I)
_cod_data_source_file c5nj00787a2.cif
_cod_data_source_block compound6
_cod_depositor_comments
;
The following automatic conversions were performed:

'_exptl_absorpt_correction_type' value 'Empirical' changed to
'empirical' according to
/usr/data/users/saulius/crontab/automatic-downloads/rss-feeds/RSC/lib/dictionaries/cif_core.dic
dictionary named 'cif_core.dic' version 2.4.2 from 2011-04-26.

Automatic conversion script
Id: cif_fix_values 3271 2015-04-21 07:52:19Z andrius 

 Adding full bibliography for 7055006--7055011.cif.
;
_cod_database_code 7055007
_shelxl_version_number 2014/6
_shelx_space_group_comment
;
The symmetry employed for this shelxl refinement is uniquely defined
by the following loop, which should always be used as a source of
symmetry information in preference to the above space-group names.
They are only intended as comments.
;
_shelx_estimated_absorpt_t_max 0.932
_shelx_estimated_absorpt_t_min 0.330
_olex2_refinement_description
;
1. Twinned data refinement
 Scales: 0.02838 0.97162
2. Fixed Uiso
 At 1.2 times of:
  All C(H) groups, All C(H,H) groups, All O(H) groups, All O(H,H) groups
3. Restrained distances
 C13-C18
 1.4 with sigma of 0.01
 C5-C6 = C7-C8 = C8-C9
 1.39 with sigma of 0.02
 C5-C6 \\sim C17-C18
 with sigma of 0.02
 C7-C8 \\sim C16-C17
 with sigma of 0.02
4. Uiso/Uaniso restraints and constraints
Uanis(C3) \\sim Ueq, Uanis(C7) \\sim Ueq, Uanis(C16) \\sim Ueq, Uanis(C17)
\\sim Ueq, Uanis(C24) \\sim Ueq, Uanis(O2) \\sim Ueq, Uanis(C25) \\sim Ueq:
with sigma of 0.01 and sigma for terminal atoms of 0.02
Uanis(C11) \\sim Ueq, Uanis(C12) \\sim Ueq, Uanis(C14) \\sim Ueq, Uanis(C21)
\\sim Ueq: with sigma of 0.1 and sigma for terminal atoms of 0.02
Uanis(C3) = Uanis(C2)
Uanis(C21) = Uanis(C20)
Uanis(C23) = Uanis(C27)
Uanis(C17) = Uanis(C15)
Uanis(C19) = Uanis(C1)
Uanis(O8) = Uanis(O7)
Uanis(O1Z) = Uanis(O2Z)
5.a Secondary CH2 refined with riding coordinates:
 C2(H2A,H2B), C3(H3A,H3B), C11(H11A,H11B), C12(H12A,H12B), C20(H20A,H20B),
 C21(H21A,H21B)
5.b Aromatic/amide H refined with riding coordinates:
 C5(H5), C6(H6), C8(H8), C9(H9), C14(H14), C15(H15), C17(H17), C18(H18),
 C23(H23), C24(H24), C26(H26), C27(H27)
5.c X=CH2 refined with riding coordinates:
 O1Z(H1Z1,H1Z2), O2Z(H2Z1,H2Z2)
5.d Idealised tetrahedral OH refined as rotating group:
 O3(H3), O6(H6A), O9(H9A)
;
_olex2_submission_special_instructions 'No special instructions were received'

loop_
_space_group_symop_operation_xyz
'x, y, z'
'-x, -y, z+1/2'
'-x+1/2, y+1/2, z+1/2'
'x+1/2, -y+1/2, z'

loop_
_atom_site_label
_atom_site_type_symbol
_atom_site_fract_x
_atom_site_fract_y
_atom_site_fract_z
_atom_site_U_iso_or_equiv
_atom_site_adp_type
_atom_site_occupancy
_atom_site_site_symmetry_order
_atom_site_calc_flag
_atom_site_refinement_flags_posn
_atom_site_refinement_flags_adp
Er1 Er 0.88118(2) 0.57259(10) 1.00108(5) 0.01798(17) Uani 1 1 d . .
O1 O 0.9230(4) 0.5863(19) 0.9050(4) 0.026(3) Uani 1 1 d . .
O1Z O 0.9044(4) 0.8129(19) 1.0837(4) 0.0222(17) Uani 1 1 d . .
H1Z1 H 0.8911 0.9788 1.0875 0.027 Uiso 1 1 calc R .
H1Z2 H 0.9272 0.7437 1.1132 0.027 Uiso 1 1 calc R .
O2Z O 0.9595(3) 0.3250(16) 1.0112(4) 0.0222(17) Uani 1 1 d . .
H2Z1 H 0.9929 0.3753 0.9935 0.027 Uiso 1 1 calc R .
H2Z2 H 0.9579 0.1741 1.0329 0.027 Uiso 1 1 calc R .
O3 O 1.2116(4) 0.6383(19) 1.0363(5) 0.030(3) Uani 1 1 d . .
H3 H 1.2128 0.4816 1.0343 0.036 Uiso 1 1 calc GR .
O4 O 0.7977(4) 0.5559(19) 1.0563(5) 0.026(2) Uani 1 1 d . .
O5 O 0.8606(4) 0.2850(19) 1.0798(4) 0.021(2) Uani 1 1 d . .
O6 O 0.5838(5) -0.122(2) 1.3000(5) 0.034(3) Uani 1 1 d . .
H6A H 0.5852 -0.0517 1.3327 0.041 Uiso 1 1 calc GR .
O7 O 0.8327(4) 0.302(2) 0.9474(5) 0.0275(18) Uani 1 1 d . .
O8 O 0.8345(4) -0.1068(17) 0.9707(4) 0.0275(18) Uani 1 1 d . .
C1 C 0.9561(5) 0.757(3) 0.9186(6) 0.019(2) Uani 1 1 d . .
C2 C 0.9970(6) 0.845(3) 0.8737(6) 0.025(3) Uani 1 1 d . .
H2A H 0.9764 0.9287 0.8420 0.030 Uiso 1 1 calc R .
H2B H 1.0147 0.6959 0.8567 0.030 Uiso 1 1 calc R .
C3 C 1.0431(6) 1.027(3) 0.8941(6) 0.025(3) Uani 1 1 d . U
H3A H 1.0602 1.1029 0.8592 0.030 Uiso 1 1 calc R .
H3B H 1.0263 1.1631 0.9171 0.030 Uiso 1 1 calc R .
C4 C 1.0870(6) 0.907(3) 0.9300(7) 0.030(4) Uani 1 1 d . .
C5 C 1.1357(6) 1.030(3) 0.9355(7) 0.028(4) Uani 1 1 d D .
H5 H 1.1402 1.1839 0.9154 0.033 Uiso 1 1 calc R .
C6 C 1.1776(6) 0.943(3) 0.9679(7) 0.032(4) Uani 1 1 d D .
H6 H 1.2112 1.0329 0.9688 0.038 Uiso 1 1 calc R .
C8 C 1.1242(5) 0.600(2) 0.9961(15) 0.032(5) Uani 1 1 d D .
H8 H 1.1198 0.4485 1.0171 0.038 Uiso 1 1 calc R .
C9 C 1.0824(6) 0.688(3) 0.9628(7) 0.034(4) Uani 1 1 d D .
H9 H 1.0489 0.5979 0.9618 0.041 Uiso 1 1 calc R .
C10 C 0.8135(6) 0.375(3) 1.0875(6) 0.021(4) Uani 1 1 d . .
C11 C 0.7753(6) 0.263(3) 1.1319(7) 0.026(4) Uani 1 1 d . U
H11A H 0.7919 0.2854 1.1709 0.031 Uiso 1 1 calc R .
H11B H 0.7728 0.0814 1.1245 0.031 Uiso 1 1 calc R .
C12 C 0.7180(6) 0.368(3) 1.1335(7) 0.029(4) Uani 1 1 d . U
H12A H 0.7011 0.3496 1.0946 0.035 Uiso 1 1 calc R .
H12B H 0.7198 0.5492 1.1425 0.035 Uiso 1 1 calc R .
C13 C 0.6814(6) 0.238(3) 1.1793(6) 0.028(4) Uani 1 1 d D .
C14 C 0.6541(8) 0.025(3) 1.1650(7) 0.036(5) Uani 1 1 d . U
H14 H 0.6570 -0.0426 1.1268 0.043 Uiso 1 1 calc R .
C15 C 0.6219(8) -0.093(4) 1.2068(9) 0.027(3) Uani 1 1 d . .
H15 H 0.6029 -0.2419 1.1966 0.032 Uiso 1 1 calc R .
C16 C 0.6169(7) -0.001(4) 1.2623(9) 0.025(4) Uani 1 1 d D U
C17 C 0.6448(7) 0.213(3) 1.2763(7) 0.027(3) Uani 1 1 d D U
H17 H 0.6423 0.2799 1.3146 0.032 Uiso 1 1 calc R .
C18 C 0.6759(7) 0.330(3) 1.2357(7) 0.032(5) Uani 1 1 d D .
H18 H 0.6945 0.4789 1.2460 0.038 Uiso 1 1 calc R .
C19 C 0.8177(5) 0.080(3) 0.9426(6) 0.019(2) Uani 1 1 d . .
C20 C 0.7696(6) 0.028(3) 0.9015(6) 0.018(3) Uani 1 1 d . .
H20A H 0.7354 0.0182 0.9247 0.021 Uiso 1 1 calc R .
H20B H 0.7751 -0.1371 0.8827 0.021 Uiso 1 1 calc R .
C21 C 0.7625(6) 0.229(3) 0.8533(7) 0.018(3) Uani 1 1 d . U
H21A H 0.7572 0.3936 0.8723 0.021 Uiso 1 1 calc R .
H21B H 0.7967 0.2381 0.8303 0.021 Uiso 1 1 calc R .
C22 C 0.7151(7) 0.183(3) 0.8121(6) 0.021(3) Uani 1 1 d . .
C23 C 0.7043(7) 0.341(3) 0.7669(7) 0.028(3) Uani 1 1 d . .
H23 H 0.7279 0.4806 0.7619 0.033 Uiso 1 1 calc R .
C24 C 0.6616(7) 0.314(3) 0.7277(7) 0.031(4) Uani 1 1 d . U
H24 H 0.6562 0.4311 0.6971 0.037 Uiso 1 1 calc R .
C25 C 0.6266(6) 0.109(3) 0.7349(8) 0.018(4) Uani 1 1 d . U
C26 C 0.6340(8) -0.043(4) 0.7810(9) 0.036(6) Uani 1 1 d . .
H26 H 0.6086 -0.1752 0.7873 0.043 Uiso 1 1 calc R .
C27 C 0.6771(7) -0.015(3) 0.8194(8) 0.028(3) Uani 1 1 d . .
H27 H 0.6812 -0.1280 0.8509 0.033 Uiso 1 1 calc R .
O9 O 0.5839(4) 0.098(3) 0.6961(5) 0.044(4) Uani 1 1 d . .
H9A H 0.5565 0.1706 0.7104 0.053 Uiso 1 1 calc GR .
C7 C 1.1721(4) 0.726(2) 0.9997(10) 0.020(3) Uani 1 1 d D U
O2 O 0.9543(4) 0.8561(16) 0.9689(4) 0.022(2) Uani 1 1 d . U

loop_
_atom_site_aniso_label
_atom_site_aniso_U_11
_atom_site_aniso_U_22
_atom_site_aniso_U_33
_atom_site_aniso_U_23
_atom_site_aniso_U_13
_atom_site_aniso_U_12
Er1 0.0186(3) 0.0165(3) 0.0189(3) 0.0012(6) -0.0027(7) 0.0007(3)
O1 0.024(6) 0.030(7) 0.025(6) 0.009(5) -0.001(5) -0.010(5)
O1Z 0.025(3) 0.018(4) 0.023(4) -0.004(4) 0.004(3) -0.002(3)
O2Z 0.025(3) 0.018(4) 0.023(4) -0.004(4) 0.004(3) -0.002(3)
O3 0.035(6) 0.022(6) 0.032(6) 0.004(5) 0.007(5) 0.004(5)
O4 0.016(5) 0.024(6) 0.037(6) 0.006(6) 0.001(5) 0.007(5)
O5 0.015(5) 0.021(6) 0.026(6) 0.008(5) 0.005(4) 0.000(5)
O6 0.042(7) 0.041(8) 0.019(6) -0.011(5) 0.013(5) -0.027(6)
O7 0.031(4) 0.016(4) 0.036(5) 0.005(4) -0.001(4) -0.010(4)
O8 0.031(4) 0.016(4) 0.036(5) 0.005(4) -0.001(4) -0.010(4)
C1 0.018(5) 0.020(6) 0.018(5) 0.000(5) -0.003(4) 0.008(5)
C2 0.027(6) 0.026(6) 0.022(5) 0.002(5) 0.004(4) 0.005(5)
C3 0.027(6) 0.026(6) 0.022(5) 0.002(5) 0.004(4) 0.005(5)
C4 0.029(9) 0.037(11) 0.025(9) -0.005(8) 0.020(7) -0.006(8)
C5 0.034(9) 0.016(9) 0.032(9) 0.005(7) 0.015(8) -0.008(7)
C6 0.036(10) 0.031(10) 0.028(9) 0.012(9) 0.001(7) -0.008(9)
C8 0.032(7) 0.023(8) 0.041(12) -0.010(12) -0.006(12) 0.004(6)
C9 0.019(8) 0.034(10) 0.049(11) 0.013(10) -0.009(8) -0.007(8)
C10 0.024(9) 0.022(10) 0.016(8) -0.006(7) -0.005(7) -0.006(7)
C11 0.030(10) 0.022(10) 0.026(10) 0.008(8) 0.002(7) -0.004(8)
C12 0.028(9) 0.024(10) 0.035(9) 0.017(7) 0.007(7) 0.004(7)
C13 0.022(8) 0.034(11) 0.028(9) -0.002(8) 0.007(7) 0.004(9)
C14 0.046(12) 0.041(12) 0.021(9) -0.001(8) 0.019(8) 0.010(10)
C15 0.037(7) 0.020(7) 0.023(7) -0.008(5) 0.004(6) -0.008(6)
C16 0.021(8) 0.025(9) 0.028(9) -0.003(8) -0.007(7) -0.009(7)
C17 0.037(7) 0.020(7) 0.023(7) -0.008(5) 0.004(6) -0.008(6)
C18 0.023(10) 0.021(10) 0.051(13) -0.001(9) 0.012(9) -0.007(8)
C19 0.018(5) 0.020(6) 0.018(5) 0.000(5) -0.003(4) 0.008(5)
C20 0.022(6) 0.004(6) 0.027(6) 0.002(5) 0.002(5) -0.001(5)
C21 0.022(6) 0.004(6) 0.027(6) 0.002(5) 0.002(5) -0.001(5)
C22 0.036(10) 0.008(8) 0.020(8) 0.001(7) -0.009(7) 0.004(7)
C23 0.036(8) 0.026(7) 0.022(7) 0.000(5) -0.008(6) -0.009(6)
C24 0.039(9) 0.023(9) 0.031(8) 0.014(8) -0.014(7) -0.001(7)
C25 0.017(8) 0.024(9) 0.014(7) 0.002(7) 0.005(6) -0.010(7)
C26 0.040(12) 0.039(13) 0.028(13) -0.004(10) 0.003(9) -0.007(10)
C27 0.036(8) 0.026(7) 0.022(7) 0.000(5) -0.008(6) -0.009(6)
O9 0.019(6) 0.087(12) 0.026(6) 0.017(7) -0.012(5) -0.002(7)
C7 0.021(5) 0.020(6) 0.018(6) 0.009(10) 0.001(10) 0.002(5)
O2 0.028(5) 0.004(5) 0.033(5) 0.004(4) 0.002(5) -0.002(4)

loop_
_atom_type_symbol
_atom_type_description
_atom_type_scat_dispersion_real
_atom_type_scat_dispersion_imag
_atom_type_scat_source
C C 0.0033 0.0016 'International Tables Vol C Tables 4.2.6.8 and 6.1.1.4'
H H 0.0000 0.0000 'International Tables Vol C Tables 4.2.6.8 and 6.1.1.4'
O O 0.0106 0.0060 'International Tables Vol C Tables 4.2.6.8 and 6.1.1.4'
Er Er -0.2586 4.9576 'International Tables Vol C Tables 4.2.6.8 and 6.1.1.4'

loop_
_geom_angle_atom_site_label_1
_geom_angle_atom_site_label_2
_geom_angle_atom_site_label_3
_geom_angle
_geom_angle_site_symmetry_1
_geom_angle_site_symmetry_3
O1 Er1 O2 53.4(3) . .
O1Z Er1 O1 127.6(3) . .
O1Z Er1 O4 78.5(3) . .
O1Z Er1 O5 78.3(4) . .
O1Z Er1 O2 74.3(3) . .
O2Z Er1 O1 76.3(3) . .
O2Z Er1 O1Z 91.9(3) . .
O2Z Er1 O4 128.4(3) . .
O2Z Er1 O5 74.7(3) . .
O2Z Er1 O2 77.6(3) . .
O4 Er1 O1 146.7(3) . .
O4 Er1 O5 53.7(3) . .
O4 Er1 O2 143.0(3) . .
O5 Er1 O1 141.4(3) . .
O5 Er1 O2 140.0(3) . .
O7 Er1 O1 75.1(4) . .
O7 Er1 O1Z 157.1(4) . .
O7 Er1 O2Z 96.9(4) . .
O7 Er1 O4 79.5(4) . .
O7 Er1 O5 83.7(4) . .
O7 Er1 O2 128.2(4) . .
O8 Er1 O1 84.6(4) 1_565 .
O8 Er1 O1Z 87.3(4) 1_565 .
O8 Er1 O2Z 155.2(4) 1_565 .
O8 Er1 O4 75.7(4) 1_565 .
O8 Er1 O5 129.1(3) 1_565 .
O8 Er1 O7 93.3(4) 1_565 .
O8 Er1 O2 78.3(3) 1_565 .
C1 O1 Er1 93.9(9) . .
Er1 O1Z H1Z1 120.0 . .
Er1 O1Z H1Z2 120.0 . .
H1Z1 O1Z H1Z2 120.0 . .
Er1 O2Z H2Z1 120.0 . .
Er1 O2Z H2Z2 120.0 . .
H2Z1 O2Z H2Z2 120.0 . .
C7 O3 H3 109.5 . .
C10 O4 Er1 93.9(8) . .
C10 O5 Er1 93.0(9) . .
C16 O6 H6A 109.5 . .
C19 O7 Er1 145.0(10) . .
C19 O8 Er1 164.1(10) . 1_545
O1 C1 C2 118.9(13) . .
O1 C1 O2 120.2(13) . .
O2 C1 C2 120.8(14) . .
C1 C2 H2A 107.8 . .
C1 C2 H2B 107.8 . .
C1 C2 C3 118.0(12) . .
H2A C2 H2B 107.2 . .
C3 C2 H2A 107.8 . .
C3 C2 H2B 107.8 . .
C2 C3 H3A 108.6 . .
C2 C3 H3B 108.6 . .
H3A C3 H3B 107.6 . .
C4 C3 C2 114.6(13) . .
C4 C3 H3A 108.6 . .
C4 C3 H3B 108.6 . .
C5 C4 C3 117.9(14) . .
C5 C4 C9 115.2(15) . .
C9 C4 C3 126.7(14) . .
C4 C5 H5 118.4 . .
C6 C5 C4 123.2(15) . .
C6 C5 H5 118.4 . .
C5 C6 H6 119.8 . .
C5 C6 C7 120.4(14) . .
C7 C6 H6 119.8 . .
C9 C8 H8 119.6 . .
C7 C8 H8 119.6 . .
C7 C8 C9 120.8(19) . .
C4 C9 H9 118.9 . .
C8 C9 C4 122.1(15) . .
C8 C9 H9 118.9 . .
O4 C10 C11 119.8(14) . .
O5 C10 O4 119.5(13) . .
O5 C10 C11 120.7(14) . .
C10 C11 H11A 108.2 . .
C10 C11 H11B 108.2 . .
C10 C11 C12 116.4(13) . .
H11A C11 H11B 107.3 . .
C12 C11 H11A 108.2 . .
C12 C11 H11B 108.2 . .
C11 C12 H12A 109.1 . .
C11 C12 H12B 109.1 . .
C11 C12 C13 112.6(13) . .
H12A C12 H12B 107.8 . .
C13 C12 H12A 109.1 . .
C13 C12 H12B 109.1 . .
C14 C13 C12 119.8(13) . .
C14 C13 C18 118.3(15) . .
C18 C13 C12 121.9(15) . .
C13 C14 H14 120.3 . .
C13 C14 C15 119.3(16) . .
C15 C14 H14 120.3 . .
C14 C15 H15 119.1 . .
C16 C15 C14 121.8(18) . .
C16 C15 H15 119.1 . .
O6 C16 C15 118.5(16) . .
O6 C16 C17 123.2(18) . .
C15 C16 C17 118.3(18) . .
C16 C17 H17 120.0 . .
C18 C17 C16 120.1(17) . .
C18 C17 H17 120.0 . .
C13 C18 H18 118.9 . .
C17 C18 C13 122.2(16) . .
C17 C18 H18 118.9 . .
O7 C19 O8 128.0(14) . .
O7 C19 C20 117.0(13) . .
O8 C19 C20 114.8(13) . .
C19 C20 H20A 108.9 . .
C19 C20 H20B 108.9 . .
C19 C20 C21 113.3(12) . .
H20A C20 H20B 107.7 . .
C21 C20 H20A 108.9 . .
C21 C20 H20B 108.9 . .
C20 C21 H21A 108.6 . .
C20 C21 H21B 108.6 . .
H21A C21 H21B 107.6 . .
C22 C21 C20 114.5(12) . .
C22 C21 H21A 108.6 . .
C22 C21 H21B 108.6 . .
C23 C22 C21 121.3(15) . .
C23 C22 C27 115.2(15) . .
C27 C22 C21 123.4(14) . .
C22 C23 H23 117.5 . .
C22 C23 C24 125.0(17) . .
C24 C23 H23 117.5 . .
C23 C24 H24 121.1 . .
C23 C24 C25 117.7(16) . .
C25 C24 H24 121.1 . .
C26 C25 C24 119.0(17) . .
C26 C25 O9 125.7(17) . .
O9 C25 C24 115.0(16) . .
C25 C26 H26 118.9 . .
C25 C26 C27 122.3(19) . .
C27 C26 H26 118.9 . .
C22 C27 H27 119.7 . .
C26 C27 C22 120.5(17) . .
C26 C27 H27 119.7 . .
C25 O9 H9A 109.5 . .
O3 C7 C6 123.1(11) . .
C8 C7 O3 118.7(16) . .
C8 C7 C6 118.2(17) . .
C1 O2 Er1 92.4(9) . .

loop_
_geom_bond_atom_site_label_1
_geom_bond_atom_site_label_2
_geom_bond_distance
_geom_bond_site_symmetry_2
Er1 O1 2.430(10) .
Er1 O1Z 2.360(9) .
Er1 O2Z 2.338(8) .
Er1 O4 2.403(10) .
Er1 O5 2.426(9) .
Er1 O7 2.241(11) .
Er1 O8 2.174(10) 1_565
Er1 O2 2.456(9) .
O1 C1 1.259(17) .
O1Z H1Z1 0.9500 .
O1Z H1Z2 0.9500 .
O2Z H2Z1 0.9500 .
O2Z H2Z2 0.9500 .
O3 H3 0.8400 .
O3 C7 1.362(18) .
O4 C10 1.267(17) .
O5 C10 1.259(17) .
O6 H6A 0.8400 .
O6 C16 1.35(2) .
O7 C19 1.247(17) .
O8 Er1 2.174(10) 1_545
O8 C19 1.259(16) .
C1 C2 1.51(2) .
C1 O2 1.272(16) .
C2 H2A 0.9900 .
C2 H2B 0.9900 .
C2 C3 1.56(2) .
C3 H3A 0.9900 .
C3 H3B 0.9900 .
C3 C4 1.50(2) .
C4 C5 1.36(2) .
C4 C9 1.40(2) .
C5 H5 0.9500 .
C5 C6 1.348(16) .
C6 H6 0.9500 .
C6 C7 1.38(2) .
C8 H8 0.9500 .
C8 C9 1.36(2) .
C8 C7 1.350(13) .
C9 H9 0.9500 .
C10 C11 1.50(2) .
C11 H11A 0.9900 .
C11 H11B 0.9900 .
C11 C12 1.51(2) .
C12 H12A 0.9900 .
C12 H12B 0.9900 .
C12 C13 1.55(2) .
C13 C14 1.36(2) .
C13 C18 1.390(12) .
C14 H14 0.9500 .
C14 C15 1.39(3) .
C15 H15 0.9500 .
C15 C16 1.37(3) .
C16 C17 1.373(19) .
C17 H17 0.9500 .
C17 C18 1.354(19) .
C18 H18 0.9500 .
C19 C20 1.534(19) .
C20 H20A 0.9900 .
C20 H20B 0.9900 .
C20 C21 1.55(2) .
C21 H21A 0.9900 .
C21 H21B 0.9900 .
C21 C22 1.52(2) .
C22 C23 1.37(2) .
C22 C27 1.42(2) .
C23 H23 0.9500 .
C23 C24 1.38(2) .
C24 H24 0.9500 .
C24 C25 1.40(2) .
C25 C26 1.35(3) .
C25 O9 1.373(19) .
C26 H26 0.9500 .
C26 C27 1.38(3) .
C27 H27 0.9500 .
O9 H9A 0.8400 .

loop_
_geom_hbond_atom_site_label_D
_geom_hbond_atom_site_label_H
_geom_hbond_atom_site_label_A
_geom_hbond_distance_DH
_geom_hbond_distance_HA
_geom_hbond_distance_DA
_geom_hbond_angle_DHA
_geom_hbond_site_symmetry_A
O1Z H1Z1 O5 0.95 1.81 2.745(15) 168.4 1_565
O1Z H1Z2 O9 0.95 2.07 2.838(15) 136.4 3_655
O6 H6A O1 0.84 1.83 2.660(15) 170.9 3_645

loop_
_platon_squeeze_void_nr
_platon_squeeze_void_average_x
_platon_squeeze_void_average_y
_platon_squeeze_void_average_z
_platon_squeeze_void_volume
_platon_squeeze_void_count_electrons
1 0.025 0.025 0.147 103 75
2 0.525 0.023 0.147 103 75
3 0.975 -0.067 0.647 103 75
4 0.475 -0.174 0.647 103 75

loop_
_twin_individual_id
_twin_individual_mass_fraction_refined
1 0.02838
2 0.97162
